data_7047398
loop_
_publ_author_name
'Cary, Samantha K.'
'Su, Jing'
'Galley, Shane S.'
'Albrecht-Schmitt, Thomas E'
'Batista, Enrique R.'
'Ferrier, Maryline G.'
'Kozimor, Stosh A.'
'Mocko, Veronika'
'Scott, Brian L.'
'Van Alstine, Cayla E.'
'White, Frankie D.'
'Yang, Ping'

_publ_section_title
;
 A series of dithiocarbamates for americium, curium, and californium.
;
_journal_issue 41
_journal_name_full 'Dalton transactions (Cambridge, England : 2003)'
_journal_page_first 14452
_journal_page_last 14461
_journal_paper_doi 10.1039/c8dt02658k
_journal_volume 47
_journal_year 2018
_chemical_formula_moiety Cf(C5H10NS2)3(C12H8N2)CH3CN
_chemical_formula_sum 'C29 H41 Cf N6 S6'
_chemical_formula_weight 916.10
_chemical_melting_point ?
_space_group_crystal_system monoclinic
_space_group_IT_number 14
_space_group_name_Hall '-P 2ybc'
_space_group_name_H-M_alt 'P 1 21/c 1'
_symmetry_space_group_name_Hall '-P 2ybc'
_symmetry_space_group_name_H-M 'P 1 21/c 1'
_atom_sites_solution_hydrogens geom
_audit_creation_method SHELXL-2013
_audit_update_record
;
2018-05-07 deposited with the CCDC.
2018-08-21 downloaded from the CCDC.
;
_cell_angle_alpha 90
_cell_angle_beta 117.142(3)
_cell_angle_gamma 90
_cell_formula_units_Z 4
_cell_length_a 10.4360(12)
_cell_length_b 34.561(4)
_cell_length_c 11.3259(14)
_cell_measurement_reflns_used 52304
_cell_measurement_temperature 130(2)
_cell_measurement_theta_max 27.601
_cell_measurement_theta_min 2.105
_cell_volume 3635.2(8)
_computing_cell_refinement 'smart saint'
_computing_data_collection smart
_computing_data_reduction SAINT
_computing_molecular_graphics 'SHELXP-2013 (Sheldrick, 2013)'
_computing_publication_material 'SHELXCIF-97 (Sheldrick, 1997)'
_computing_structure_refinement 'SHELXL-2013 (Sheldrick, 2013)'
_computing_structure_solution 'SHELXS-2013 (Sheldrick, 2013)'
_diffrn_ambient_temperature 130(2)
_diffrn_detector_area_resol_mean 0
_diffrn_measured_fraction_theta_full 1.000
_diffrn_measured_fraction_theta_max 0.995
_diffrn_measurement_device_type 'BRUKER apex II'
_diffrn_measurement_method '0.5 wide w/ exposures'
_diffrn_radiation_type MoK\a
_diffrn_radiation_wavelength 0.71073
_diffrn_reflns_av_R_equivalents 0.0800
_diffrn_reflns_av_unetI/netI 0.0566
_diffrn_reflns_Laue_measured_fraction_full 1.000
_diffrn_reflns_Laue_measured_fraction_max 0.995
_diffrn_reflns_limit_h_max 13
_diffrn_reflns_limit_h_min -13
_diffrn_reflns_limit_k_max 44
_diffrn_reflns_limit_k_min -44
_diffrn_reflns_limit_l_max 14
_diffrn_reflns_limit_l_min -14
_diffrn_reflns_number 52304
_diffrn_reflns_point_group_measured_fraction_full 1.000
_diffrn_reflns_point_group_measured_fraction_max 0.995
_diffrn_reflns_theta_full 25.242
_diffrn_reflns_theta_max 27.601
_diffrn_reflns_theta_min 2.105
_diffrn_source 'Imus microfocused'
_exptl_absorpt_coefficient_mu 2.703
_exptl_absorpt_correction_type multi-scan
_exptl_absorpt_process_details SHELTXPREP
_exptl_crystal_colour green
_exptl_crystal_density_diffrn 1.668
_exptl_crystal_density_meas ?
_exptl_crystal_density_method 'not measured'
_exptl_crystal_description needle
_exptl_crystal_F_000 1796
_exptl_crystal_size_max 0.06
_exptl_crystal_size_mid 0.05
_exptl_crystal_size_min 0.04
_exptl_transmission_factor_max 0.898
_exptl_transmission_factor_min 0.850
_refine_diff_density_max 2.093
_refine_diff_density_min -1.365
_refine_diff_density_rms 0.152
_refine_ls_extinction_method none
_refine_ls_goodness_of_fit_ref 1.046
_refine_ls_hydrogen_treatment constr
_refine_ls_matrix_type full
_refine_ls_number_parameters 390
_refine_ls_number_reflns 8401
_refine_ls_number_restraints 0
_refine_ls_restrained_S_all 1.046
_refine_ls_R_factor_all 0.0848
_refine_ls_R_factor_gt 0.0525
_refine_ls_shift/su_max 0.000
_refine_ls_shift/su_mean 0.000
_refine_ls_structure_factor_coef Fsqd
_refine_ls_weighting_details 'w=1/[\s^2^(Fo^2^)+(0.0573P)^2^+11.0240P] where P=(Fo^2^+2Fc^2^)/3'
_refine_ls_weighting_scheme calc
_refine_ls_wR_factor_gt 0.1119
_refine_ls_wR_factor_ref 0.1231
_reflns_Friedel_coverage 0.000
_reflns_number_gt 6151
_reflns_number_total 8401
_reflns_threshold_expression 'I > 2\s(I)'
_cod_data_source_file c8dt02658k2.cif
_cod_data_source_block t2
_cod_depositor_comments
;
The following automatic conversions were performed:

'_chemical_melting_point' value 'not measured' was changed to '?' -
the value is undefined or not given.

'_exptl_crystal_density_meas' value 'N/A' was changed to '?' - the
value is perceived as not measured.

Automatic conversion script
Id: cif_fix_values 4973 2017-02-22 13:04:09Z antanas 

 Adding full bibliography for 7047397--7047399.cif.
;
_cod_database_code 7047398
_shelx_space_group_comment
;
The symmetry employed for this shelxl refinement is uniquely defined
by the following loop, which should always be used as a source of
symmetry information in preference to the above space-group names.
They are only intended as comments.
;
_shelxl_version_number 2013-4

loop_
_space_group_symop_operation_xyz
'x, y, z'
'-x, y+1/2, -z+1/2'
'-x, -y, -z'
'x, -y-1/2, z-1/2'

loop_
_atom_site_label
_atom_site_type_symbol
_atom_site_fract_x
_atom_site_fract_y
_atom_site_fract_z
_atom_site_U_iso_or_equiv
_atom_site_adp_type
_atom_site_occupancy
_atom_site_site_symmetry_order
_atom_site_calc_flag
_atom_site_refinement_flags_posn
_atom_site_refinement_flags_adp
_atom_site_refinement_flags_occupancy
_atom_site_disorder_assembly
_atom_site_disorder_group
Cf1 Cf 0.27688(3) 0.11312(2) 0.46773(2) 0.03574(9) Uani 1 1 d . . . . .
S4 S 0.5631(2) 0.11155(7) 0.6641(2) 0.0538(5) Uani 1 1 d . . . . .
S5 S 0.0796(2) 0.07904(7) 0.22684(19) 0.0468(5) Uani 1 1 d . . . . .
S6 S 0.3319(2) 0.13735(7) 0.7272(2) 0.0487(5) Uani 1 1 d . . . . .
S7 S 0.3786(2) 0.05049(6) 0.36081(19) 0.0452(5) Uani 1 1 d . . . . .
S2 S 0.2252(4) 0.19228(7) 0.4118(3) 0.0751(8) Uani 1 1 d . . . . .
S1 S 0.3749(3) 0.14715(7) 0.2956(3) 0.0664(7) Uani 1 1 d . . . . .
N4 N 0.2174(6) 0.05617(17) 0.5759(6) 0.0352(13) Uani 1 1 d . . . . .
N3 N 0.0278(7) 0.11611(17) 0.4619(6) 0.0398(14) Uani 1 1 d . . . . .
C18 C -0.0107(7) 0.0867(2) 0.5202(7) 0.0336(15) Uani 1 1 d . . . . .
C17 C 0.0494(8) 0.0254(2) 0.6422(7) 0.0357(16) Uani 1 1 d . . . . .
C16 C -0.0671(9) 0.1442(2) 0.4047(8) 0.048(2) Uani 1 1 d . . . . .
H16A H -0.0400 0.1651 0.3663 0.058 Uiso 1 1 calc R U . . .
C15 C 0.3055(8) 0.0273(2) 0.6325(7) 0.0422(18) Uani 1 1 d . . . . .
H15A H 0.3948 0.0273 0.6291 0.051 Uiso 1 1 calc R U . . .
N2 N 0.6064(7) 0.1330(2) 0.9052(6) 0.0505(17) Uani 1 1 d . . . . .
N1 N 0.2091(7) 0.0438(2) 0.1015(6) 0.0449(16) Uani 1 1 d . . . . .
C14 C 0.0889(8) 0.0555(2) 0.5806(6) 0.0337(15) Uani 1 1 d . . . . .
C13 C 0.2211(8) 0.0561(2) 0.2166(7) 0.0418(18) Uani 1 1 d . . . . .
C12 C 0.2779(9) -0.0031(2) 0.6969(8) 0.0464(19) Uani 1 1 d . . . . .
H12A H 0.3471 -0.0230 0.7374 0.056 Uiso 1 1 calc R U . . .
C11 C 0.1489(9) -0.0041(2) 0.7011(7) 0.0446(19) Uani 1 1 d . . . . .
H11A H 0.1275 -0.0248 0.7442 0.054 Uiso 1 1 calc R U . . .
C10 C 0.5090(8) 0.1278(2) 0.7791(8) 0.0426(18) Uani 1 1 d . . . . .
C9 C -0.1814(9) 0.0537(3) 0.5792(8) 0.051(2) Uani 1 1 d . . . . .
H9A H -0.2731 0.0531 0.5777 0.061 Uiso 1 1 calc R U . . .
C8 C 0.0780(9) 0.0509(3) -0.0240(8) 0.057(2) Uani 1 1 d . . . . .
H8A H -0.0067 0.0522 -0.0066 0.069 Uiso 1 1 calc R U . . .
H8B H 0.0632 0.0293 -0.0864 0.069 Uiso 1 1 calc R U . . .
C7 C -0.1461(8) 0.0857(2) 0.5184(7) 0.0425(18) Uani 1 1 d . . . . .
C6 C -0.0903(9) 0.0251(2) 0.6371(7) 0.0446(19) Uani 1 1 d . . . . .
H6A H -0.1174 0.0042 0.6755 0.053 Uiso 1 1 calc R U . . .
C5 C -0.2435(9) 0.1158(3) 0.4537(8) 0.053(2) Uani 1 1 d . . . . .
H5A H -0.3366 0.1158 0.4494 0.064 Uiso 1 1 calc R U . . .
C4 C 0.3240(10) 0.0246(3) 0.0868(9) 0.058(2) Uani 1 1 d . . . . .
H4A H 0.4176 0.0335 0.1581 0.069 Uiso 1 1 calc R U . . .
H4B H 0.3197 0.0322 0.0008 0.069 Uiso 1 1 calc R U . . .
C19 C 0.5608(11) 0.1426(3) 1.0070(9) 0.067(3) Uani 1 1 d . . . . .
H19A H 0.4717 0.1583 0.9661 0.081 Uiso 1 1 calc R U . . .
H19B H 0.6364 0.1584 1.0771 0.081 Uiso 1 1 calc R U . . .
C3 C 0.7605(9) 0.1267(3) 0.9534(10) 0.068(3) Uani 1 1 d . . . . .
H3A H 0.7761 0.1090 0.8924 0.082 Uiso 1 1 calc R U . . .
H3B H 0.8014 0.1144 1.0421 0.082 Uiso 1 1 calc R U . . .
C2 C 0.0911(12) 0.0882(3) -0.0855(10) 0.079(3) Uani 1 1 d . . . . .
H2A H 0.0035 0.0925 -0.1688 0.119 Uiso 1 1 calc R U . . .
H2B H 0.1743 0.0869 -0.1037 0.119 Uiso 1 1 calc R U . . .
H2C H 0.1042 0.1096 -0.0244 0.119 Uiso 1 1 calc R U . . .
C1 C 0.3162(12) -0.0193(3) 0.0926(12) 0.079(3) Uani 1 1 d . . . . .
H1A H 0.3964 -0.0308 0.0822 0.118 Uiso 1 1 calc R U . . .
H1B H 0.2248 -0.0284 0.0209 0.118 Uiso 1 1 calc R U . . .
H1C H 0.3225 -0.0271 0.1783 0.118 Uiso 1 1 calc R U . . .
N6 N 0.2806(10) 0.2185(2) 0.2191(9) 0.078(3) Uani 1 1 d . . . . .
C30 C -0.2035(10) 0.1449(3) 0.3973(9) 0.061(3) Uani 1 1 d . . . . .
H30A H -0.2679 0.1656 0.3534 0.073 Uiso 1 1 calc R U . . .
C29 C 0.2935(10) 0.1891(3) 0.2995(9) 0.056(2) Uani 1 1 d . . . . .
C27 C 0.5338(18) 0.1074(4) 1.0681(13) 0.109(5) Uani 1 1 d . . . . .
H27A H 0.5036 0.1151 1.1349 0.163 Uiso 1 1 calc R U . . .
H27B H 0.6224 0.0921 1.1104 0.163 Uiso 1 1 calc R U . . .
H27C H 0.4578 0.0919 0.9993 0.163 Uiso 1 1 calc R U . . .
C26 C 0.2145(17) 0.2559(3) 0.2255(14) 0.100(4) Uani 1 1 d . . . . .
H26A H 0.2690 0.2771 0.2105 0.120 Uiso 1 1 calc R U . . .
H26B H 0.2236 0.2591 0.3159 0.120 Uiso 1 1 calc R U . . .
C25 C 0.322(2) 0.2132(4) 0.1066(16) 0.112(5) Uani 1 1 d . . . . .
C24 C 0.8375(13) 0.1652(4) 0.9624(18) 0.129(6) Uani 1 1 d . . . . .
H24A H 0.9407 0.1604 0.9950 0.193 Uiso 1 1 calc R U . . .
H24B H 0.8230 0.1825 1.0237 0.193 Uiso 1 1 calc R U . . .
H24C H 0.7980 0.1771 0.8743 0.193 Uiso 1 1 calc R U . . .
C23 C 0.0606(18) 0.2595(4) 0.1280(17) 0.131(6) Uani 1 1 d . . . . .
H22A H 0.0242 0.2848 0.1383 0.197 Uiso 1 1 calc R U . . .
H22B H 0.0052 0.2390 0.1432 0.197 Uiso 1 1 calc R U . . .
H22C H 0.0506 0.2572 0.0379 0.197 Uiso 1 1 calc R U . . .
C21 C 0.712(3) 0.2561(6) 1.170(2) 0.188(10) Uani 1 1 d . . . . .
N5 N 0.757(3) 0.2333(6) 1.245(2) 0.253(13) Uani 1 1 d . . . . .
C20 C 0.660(3) 0.2839(7) 1.063(3) 0.259(15) Uani 1 1 d . . . . .
H20A H 0.7421 0.2943 1.0521 0.389 Uiso 1 1 calc R U . . .
H20B H 0.6113 0.3051 1.0829 0.389 Uiso 1 1 calc R U . . .
H20C H 0.5931 0.2712 0.9802 0.389 Uiso 1 1 calc R U . . .
C22A C 0.212(2) 0.1921(7) -0.008(2) 0.068(6) Uani 0.5 1 d . . P A 1
H22D H 0.2430 0.1897 -0.0770 0.102 Uiso 0.5 1 calc R U P A 1
H22E H 0.1204 0.2063 -0.0431 0.102 Uiso 0.5 1 calc R U P A 1
H22F H 0.1982 0.1663 0.0205 0.102 Uiso 0.5 1 calc R U P A 1
C22B C 0.457(5) 0.2332(14) 0.167(6) 0.28(4) Uani 0.5 1 d . . P A 2
H22G H 0.5008 0.2332 0.1067 0.413 Uiso 0.5 1 calc R U P A 2
H22H H 0.5219 0.2201 0.2501 0.413 Uiso 0.5 1 calc R U P A 2
H22I H 0.4418 0.2599 0.1866 0.413 Uiso 0.5 1 calc R U P A 2

loop_
_atom_site_aniso_label
_atom_site_aniso_U_11
_atom_site_aniso_U_22
_atom_site_aniso_U_33
_atom_site_aniso_U_23
_atom_site_aniso_U_13
_atom_site_aniso_U_12
Cf1 0.03759(15) 0.03806(14) 0.03186(13) 0.00284(11) 0.01608(10) 0.00127(12)
S4 0.0413(11) 0.0753(15) 0.0463(11) -0.0031(11) 0.0214(9) 0.0070(11)
S5 0.0343(10) 0.0687(14) 0.0344(10) -0.0022(9) 0.0131(8) 0.0083(10)
S6 0.0419(11) 0.0623(13) 0.0399(10) -0.0088(9) 0.0170(9) 0.0062(10)
S7 0.0366(11) 0.0578(12) 0.0365(10) -0.0009(9) 0.0126(9) 0.0086(9)
S2 0.126(2) 0.0411(12) 0.0832(18) -0.0017(12) 0.0698(18) 0.0028(14)
S1 0.0718(17) 0.0687(15) 0.0789(17) 0.0287(13) 0.0518(15) 0.0186(13)
N4 0.028(3) 0.040(3) 0.037(3) 0.002(3) 0.014(3) 0.004(3)
N3 0.045(4) 0.038(3) 0.033(3) -0.002(3) 0.014(3) 0.009(3)
C18 0.035(4) 0.035(4) 0.032(4) -0.007(3) 0.017(3) -0.002(3)
C17 0.037(4) 0.042(4) 0.025(3) -0.008(3) 0.012(3) -0.006(3)
C16 0.046(5) 0.050(5) 0.049(5) 0.009(4) 0.021(4) 0.014(4)
C15 0.040(4) 0.050(5) 0.035(4) 0.006(3) 0.016(3) 0.006(4)
N2 0.042(4) 0.059(4) 0.038(4) -0.010(3) 0.008(3) 0.001(3)
N1 0.037(4) 0.063(4) 0.033(3) -0.007(3) 0.013(3) 0.001(3)
C14 0.041(4) 0.039(4) 0.026(3) -0.006(3) 0.020(3) -0.005(3)
C13 0.036(4) 0.054(5) 0.036(4) 0.000(3) 0.016(3) 0.001(4)
C12 0.047(5) 0.043(4) 0.044(4) 0.005(4) 0.016(4) 0.008(4)
C11 0.054(5) 0.042(4) 0.030(4) 0.003(3) 0.013(4) -0.007(4)
C10 0.042(4) 0.037(4) 0.045(4) -0.003(3) 0.016(4) -0.002(3)
C9 0.041(5) 0.075(6) 0.046(5) -0.013(4) 0.028(4) -0.013(4)
C8 0.043(5) 0.088(7) 0.032(4) -0.013(4) 0.010(4) -0.002(5)
C7 0.038(4) 0.053(5) 0.035(4) -0.004(3) 0.015(3) 0.002(4)
C6 0.046(5) 0.053(5) 0.036(4) -0.006(4) 0.019(4) -0.010(4)
C5 0.038(5) 0.086(7) 0.038(4) -0.002(4) 0.020(4) 0.011(4)
C4 0.046(5) 0.077(6) 0.058(5) -0.016(5) 0.030(4) -0.004(5)
C19 0.057(6) 0.083(7) 0.049(5) -0.020(5) 0.014(5) 0.003(5)
C3 0.042(5) 0.087(7) 0.060(6) -0.008(5) 0.010(5) 0.006(5)
C2 0.086(8) 0.081(8) 0.055(6) 0.001(5) 0.018(6) 0.016(6)
C1 0.064(7) 0.082(7) 0.088(8) -0.007(6) 0.033(6) 0.008(6)
N6 0.097(7) 0.059(5) 0.087(6) 0.019(5) 0.049(6) 0.006(5)
C30 0.059(6) 0.067(6) 0.052(5) 0.010(4) 0.022(5) 0.036(5)
C29 0.058(6) 0.051(5) 0.056(5) 0.011(4) 0.023(5) -0.005(4)
C27 0.147(14) 0.128(12) 0.071(8) -0.011(7) 0.066(9) -0.025(10)
C26 0.156(14) 0.050(6) 0.108(10) 0.008(6) 0.074(10) -0.007(7)
C25 0.163(15) 0.094(10) 0.115(12) 0.046(9) 0.094(12) 0.016(10)
C24 0.059(7) 0.078(8) 0.234(19) -0.017(10) 0.053(10) -0.021(7)
C23 0.141(15) 0.109(11) 0.138(14) 0.042(10) 0.059(12) 0.059(11)
C21 0.28(3) 0.112(15) 0.17(2) 0.047(14) 0.10(2) 0.030(17)
N5 0.31(3) 0.133(15) 0.19(2) 0.059(14) 0.013(19) -0.018(16)
C20 0.29(3) 0.24(3) 0.26(3) 0.17(2) 0.14(3) 0.13(3)
C22A 0.078(14) 0.085(15) 0.059(12) -0.001(11) 0.047(12) -0.012(12)
C22B 0.23(5) 0.22(5) 0.50(11) 0.21(6) 0.28(7) 0.10(4)

loop_
_atom_type_symbol
_atom_type_description
_atom_type_scat_dispersion_real
_atom_type_scat_dispersion_imag
_atom_type_scat_source
C C 0.0033 0.0016 'International Tables Vol C Tables 4.2.6.8 and 6.1.1.4'
H H 0.0000 0.0000 'International Tables Vol C Tables 4.2.6.8 and 6.1.1.4'
N N 0.0061 0.0033 'International Tables Vol C Tables 4.2.6.8 and 6.1.1.4'
S S 0.1246 0.1234 'International Tables Vol C Tables 4.2.6.8 and 6.1.1.4'
Cf Cf -6.6561 5.0785 'International Tables Vol C Tables 4.2.6.8 and 6.1.1.4'

loop_
_geom_angle_atom_site_label_1
_geom_angle_atom_site_label_2
_geom_angle_atom_site_label_3
_geom_angle
N4 Cf1 N3 64.99(18)
N4 Cf1 S4 90.50(14)
N3 Cf1 S4 136.22(14)
N4 Cf1 S2 143.18(14)
N3 Cf1 S2 82.35(15)
S4 Cf1 S2 102.96(9)
N4 Cf1 S5 84.95(14)
N3 Cf1 S5 73.06(14)
S4 Cf1 S5 143.68(6)
S2 Cf1 S5 102.04(8)
N4 Cf1 S1 153.71(14)
N3 Cf1 S1 129.99(14)
S4 Cf1 S1 88.01(8)
S2 Cf1 S1 62.15(7)
S5 Cf1 S1 80.86(8)
N4 Cf1 S6 73.09(14)
N3 Cf1 S6 74.97(14)
S4 Cf1 S6 62.98(6)
S2 Cf1 S6 82.75(7)
S5 Cf1 S6 146.65(6)
S1 Cf1 S6 128.33(8)
N4 Cf1 S7 80.80(14)
N3 Cf1 S7 125.18(14)
S4 Cf1 S7 81.74(6)
S2 Cf1 S7 134.53(7)
S5 Cf1 S7 61.96(6)
S1 Cf1 S7 73.01(7)
S6 Cf1 S7 135.07(6)
N4 Cf1 C10 79.91(19)
N3 Cf1 C10 105.27(19)
S4 Cf1 C10 31.87(15)
S2 Cf1 C10 93.62(15)
S5 Cf1 C10 163.77(14)
S1 Cf1 C10 110.69(15)
S6 Cf1 C10 31.12(14)
S7 Cf1 C10 109.41(14)
N4 Cf1 C13 88.12(19)
N3 Cf1 C13 102.93(19)
S4 Cf1 C13 112.36(14)
S2 Cf1 C13 116.70(15)
S5 Cf1 C13 31.66(14)
S1 Cf1 C13 68.34(15)
S6 Cf1 C13 160.24(15)
S7 Cf1 C13 31.50(14)
C10 Cf1 C13 140.86(19)
N4 Cf1 C29 170.1(2)
N3 Cf1 C29 105.8(2)
S4 Cf1 C29 99.00(17)
S2 Cf1 C29 31.52(17)
S5 Cf1 C29 88.91(16)
S1 Cf1 C29 30.87(17)
S6 Cf1 C29 108.85(17)
S7 Cf1 C29 103.10(17)
C10 Cf1 C29 106.9(2)
C13 Cf1 C29 90.7(2)
N4 Cf1 C14 20.33(17)
N3 Cf1 C14 44.66(18)
S4 Cf1 C14 106.14(13)
S2 Cf1 C14 124.55(13)
S5 Cf1 C14 80.14(12)
S1 Cf1 C14 160.86(13)
S6 Cf1 C14 70.51(12)
S7 Cf1 C14 95.92(12)
C10 Cf1 C14 87.53(18)
C13 Cf1 C14 93.96(17)
C29 Cf1 C14 150.4(2)
C10 S4 Cf1 89.7(3)
C13 S5 Cf1 89.3(3)
C10 S6 Cf1 88.6(3)
C13 S7 Cf1 86.5(3)
C29 S2 Cf1 90.1(3)
C29 S1 Cf1 89.7(3)
C15 N4 C14 116.8(6)
C15 N4 Cf1 123.7(5)
C14 N4 Cf1 119.4(4)
C16 N3 C18 117.4(7)
C16 N3 Cf1 124.3(5)
C18 N3 Cf1 118.3(4)
N3 C18 C7 121.8(7)
N3 C18 C14 118.6(6)
C7 C18 C14 119.5(7)
N3 C18 Cf1 41.2(3)
C7 C18 Cf1 162.9(5)
C14 C18 Cf1 77.4(4)
C11 C17 C14 117.0(7)
C11 C17 C6 122.6(7)
C14 C17 C6 120.3(7)
N3 C16 C30 124.1(8)
N3 C16 Cf1 37.5(4)
C30 C16 Cf1 161.5(6)
N4 C15 C12 124.7(8)
N4 C15 Cf1 37.9(4)
C12 C15 Cf1 162.4(6)
C10 N2 C3 123.5(7)
C10 N2 C19 120.5(7)
C3 N2 C19 115.8(7)
C13 N1 C4 123.5(7)
C13 N1 C8 121.6(7)
C4 N1 C8 114.8(6)
N4 C14 C17 122.9(7)
N4 C14 C18 118.6(6)
C17 C14 C18 118.5(6)
N4 C14 Cf1 40.2(3)
C17 C14 Cf1 163.0(5)
C18 C14 Cf1 78.4(4)
N1 C13 S7 121.2(6)
N1 C13 S5 121.1(6)
S7 C13 S5 117.7(4)
N1 C13 Cf1 161.2(6)
S7 C13 Cf1 62.0(2)
S5 C13 Cf1 59.1(2)
C11 C12 C15 118.8(7)
C12 C11 C17 119.8(7)
N2 C10 S6 121.5(6)
N2 C10 S4 119.9(6)
S6 C10 S4 118.7(5)
N2 C10 Cf1 178.1(6)
S6 C10 Cf1 60.3(2)
S4 C10 Cf1 58.4(2)
C6 C9 C7 122.1(8)
N1 C8 C2 110.5(8)
C5 C7 C18 118.3(7)
C5 C7 C9 122.5(8)
C18 C7 C9 119.2(7)
C9 C6 C17 120.3(8)
C30 C5 C7 119.3(8)
N1 C4 C1 112.9(8)
N2 C19 C27 112.2(9)
N2 C3 C24 110.5(9)
C29 N6 C26 122.5(10)
C29 N6 C25 119.9(9)
C26 N6 C25 117.3(9)
C5 C30 C16 119.0(8)
N6 C29 S1 122.2(8)
N6 C29 S2 120.6(8)
S1 C29 S2 117.2(5)
N6 C29 Cf1 171.7(7)
S1 C29 Cf1 59.4(3)
S2 C29 Cf1 58.3(2)
N6 C26 C23 114.0(11)
C22B C25 N6 98(3)
C22A C25 N6 112.7(14)
N5 C21 C20 173(3)

loop_
_geom_bond_atom_site_label_1
_geom_bond_atom_site_label_2
_geom_bond_distance
Cf1 N4 2.541(6)
Cf1 N3 2.572(7)
Cf1 S4 2.795(2)
Cf1 S2 2.805(2)
Cf1 S5 2.819(2)
Cf1 S1 2.838(2)
Cf1 S6 2.851(2)
Cf1 S7 2.907(2)
Cf1 C10 3.281(8)
Cf1 C13 3.286(8)
Cf1 C29 3.295(8)
Cf1 C14 3.425(7)
S4 C10 1.733(8)
S5 C13 1.725(8)
S6 C10 1.696(8)
S7 C13 1.720(8)
S2 C29 1.722(9)
S1 C29 1.690(9)
N4 C15 1.309(9)
N4 C14 1.366(9)
N3 C16 1.325(9)
N3 C18 1.368(9)
C18 C7 1.404(10)
C18 C14 1.436(10)
C17 C11 1.389(11)
C17 C14 1.415(10)
C17 C6 1.432(11)
C16 C30 1.388(12)
C15 C12 1.384(11)
N2 C10 1.335(10)
N2 C3 1.460(11)
N2 C19 1.471(12)
N1 C13 1.323(9)
N1 C4 1.444(10)
N1 C8 1.477(10)
C12 C11 1.368(12)
C9 C6 1.319(12)
C9 C7 1.438(11)
C8 C2 1.500(14)
C7 C5 1.404(11)
C5 C30 1.356(13)
C4 C1 1.524(14)
C19 C27 1.487(15)
C3 C24 1.532(15)
N6 C29 1.330(11)
N6 C26 1.482(15)
N6 C25 1.531(16)
C26 C23 1.482(19)
C25 C22B 1.43(5)
C25 C22A 1.48(2)
C21 N5 1.09(2)
C21 C20 1.45(3)
